data_1552823
loop_
_publ_author_name
'Chen, Changjuan'
'Bai, Zhiyong'
'Cui, Yaqin'
'Cong, Yong'
'Pan, Xiaobo'
'Wu, Jincai'

_publ_section_title
;
 ppm-Level Thermally Switchable Yttrium Phenoxide Catalysts for
 Moisture-Insensitive and Controllably Immortal Polymerization of
 rac-Lactide
;
_journal_issue 17
_journal_name_full Macromolecules
_journal_page_first 6800
_journal_paper_doi 10.1021/acs.macromol.8b01229
_journal_volume 51
_journal_year 2018
_chemical_formula_sum 'C93 H126 O9 Y2'
_chemical_formula_weight 1565.72
_space_group_crystal_system trigonal
_space_group_IT_number 167
_space_group_name_Hall '-R 3 2"c'
_space_group_name_H-M_alt 'R -3 c :H'
_atom_sites_solution_hydrogens geom
_audit_creation_method SHELXL-2013
_cell_angle_alpha 90
_cell_angle_beta 90
_cell_angle_gamma 120
_cell_formula_units_Z 6
_cell_length_a 23.200(3)
_cell_length_b 23.200(3)
_cell_length_c 36.173(5)
_cell_measurement_reflns_used 1668
_cell_measurement_temperature 150(2)
_cell_measurement_theta_max 30.11
_cell_measurement_theta_min 2.35
_cell_volume 16861(4)
_computing_structure_refinement 'SHELXL-2013 (Sheldrick, 2013)'
_diffrn_ambient_temperature 150(2)
_diffrn_measured_fraction_theta_full 0.951
_diffrn_measured_fraction_theta_max 0.981
_diffrn_measurement_device_type 'Bruker APEX-II CCD'
_diffrn_measurement_method '\f and \w scans'
_diffrn_radiation_type CuK\a
_diffrn_radiation_wavelength 1.54178
_diffrn_reflns_av_R_equivalents 0.0802
_diffrn_reflns_av_unetI/netI 0.0421
_diffrn_reflns_Laue_measured_fraction_full 0.951
_diffrn_reflns_Laue_measured_fraction_max 0.981
_diffrn_reflns_limit_h_max 27
_diffrn_reflns_limit_h_min -27
_diffrn_reflns_limit_k_max 27
_diffrn_reflns_limit_k_min -26
_diffrn_reflns_limit_l_max 43
_diffrn_reflns_limit_l_min -43
_diffrn_reflns_number 38076
_diffrn_reflns_point_group_measured_fraction_full 0.951
_diffrn_reflns_point_group_measured_fraction_max 0.981
_diffrn_reflns_theta_full 25.000
_diffrn_reflns_theta_max 66.739
_diffrn_reflns_theta_min 5.036
_diffrn_source 'fine-focus sealed tube'
_exptl_absorpt_coefficient_mu 1.700
_exptl_crystal_colour colorless
_exptl_crystal_density_diffrn 0.925
_exptl_crystal_density_meas ;
_exptl_crystal_density_method 'not measured'
_exptl_crystal_description block
_exptl_crystal_F_000 5004
_exptl_crystal_size_max 0.240
_exptl_crystal_size_mid 0.220
_exptl_crystal_size_min 0.180
_refine_diff_density_max 1.069
_refine_diff_density_min -1.023
_refine_diff_density_rms 0.093
_refine_ls_extinction_method none
_refine_ls_goodness_of_fit_ref 1.058
_refine_ls_hydrogen_treatment constr
_refine_ls_matrix_type full
_refine_ls_number_parameters 175
_refine_ls_number_reflns 3273
_refine_ls_number_restraints 31
_refine_ls_restrained_S_all 1.057
_refine_ls_R_factor_all 0.0664
_refine_ls_R_factor_gt 0.0632
_refine_ls_shift/su_max 0.001
_refine_ls_shift/su_mean 0.000
_refine_ls_structure_factor_coef Fsqd
_refine_ls_weighting_details 'w=1/[\s^2^(Fo^2^)+(0.0787P)^2^+111.9254P] where P=(Fo^2^+2Fc^2^)/3'
_refine_ls_weighting_scheme calc
_refine_ls_wR_factor_gt 0.1575
_refine_ls_wR_factor_ref 0.1603
_reflns_Friedel_coverage 0.000
_reflns_number_gt 2992
_reflns_number_total 3273
_reflns_threshold_expression 'I > 2\s(I)'
_cod_data_source_file ma8b01229_si_002.cif
_cod_data_source_block complex_1
_cod_original_cell_volume 16861(5)
_cod_database_code 1552823
_shelx_space_group_comment
;
The symmetry employed for this shelxl refinement is uniquely defined
by the following loop, which should always be used as a source of
symmetry information in preference to the above space-group names.
They are only intended as comments.
;
_shelx_estimated_absorpt_t_min 0.686
_shelx_estimated_absorpt_t_max 0.749
_shelxl_version_number 2013-4

loop_
_space_group_symop_operation_xyz
'x, y, z'
'-y, x-y, z'
'-x+y, -x, z'
'y, x, -z+1/2'
'x-y, -y, -z+1/2'
'-x, -x+y, -z+1/2'
'x+2/3, y+1/3, z+1/3'
'-y+2/3, x-y+1/3, z+1/3'
'-x+y+2/3, -x+1/3, z+1/3'
'y+2/3, x+1/3, -z+5/6'
'x-y+2/3, -y+1/3, -z+5/6'
'-x+2/3, -x+y+1/3, -z+5/6'
'x+1/3, y+2/3, z+2/3'
'-y+1/3, x-y+2/3, z+2/3'
'-x+y+1/3, -x+2/3, z+2/3'
'y+1/3, x+2/3, -z+7/6'
'x-y+1/3, -y+2/3, -z+7/6'
'-x+1/3, -x+y+2/3, -z+7/6'
'-x, -y, -z'
'y, -x+y, -z'
'x-y, x, -z'
'-y, -x, z-1/2'
'-x+y, y, z-1/2'
'x, x-y, z-1/2'
'-x+2/3, -y+1/3, -z+1/3'
'y+2/3, -x+y+1/3, -z+1/3'
'x-y+2/3, x+1/3, -z+1/3'
'-y+2/3, -x+1/3, z-1/6'
'-x+y+2/3, y+1/3, z-1/6'
'x+2/3, x-y+1/3, z-1/6'
'-x+1/3, -y+2/3, -z+2/3'
'y+1/3, -x+y+2/3, -z+2/3'
'x-y+1/3, x+2/3, -z+2/3'
'-y+1/3, -x+2/3, z+1/6'
'-x+y+1/3, y+2/3, z+1/6'
'x+1/3, x-y+2/3, z+1/6'

loop_
_atom_site_label
_atom_site_type_symbol
_atom_site_fract_x
_atom_site_fract_y
_atom_site_fract_z
_atom_site_U_iso_or_equiv
_atom_site_adp_type
_atom_site_occupancy
_atom_site_site_symmetry_order
_atom_site_calc_flag
_atom_site_refinement_flags_posn
_atom_site_refinement_flags_adp
_atom_site_refinement_flags_occupancy
_atom_site_disorder_assembly
_atom_site_disorder_group
Y1 Y 0.6667 0.3333 0.53455(2) 0.0192(2) Uani 1 3 d S T P . .
O1 O 0.67303(12) 0.41881(11) 0.50889(6) 0.0280(5) Uani 1 1 d . . . . .
O2 O 0.6667 0.40124(12) 0.5833 0.0229(6) Uani 1 2 d S T P . .
C1 C 0.70073(16) 0.48254(16) 0.51665(9) 0.0280(7) Uani 1 1 d . . . . .
C2 C 0.73240(19) 0.53132(19) 0.48838(10) 0.0395(9) Uani 1 1 d . . . . .
C3 C 0.7607(2) 0.5973(2) 0.49834(12) 0.0586(13) Uani 1 1 d . . . . .
H3 H 0.7816 0.6297 0.4795 0.070 Uiso 1 1 calc R U . . .
C4 C 0.7609(3) 0.6199(2) 0.53381(13) 0.0774(19) Uani 1 1 d . . . . .
C5 C 0.7287(3) 0.57257(19) 0.56084(12) 0.0601(14) Uani 1 1 d . . . . .
H5 H 0.7269 0.5865 0.5853 0.072 Uiso 1 1 calc R U . . .
C6 C 0.69840(18) 0.50386(17) 0.55304(9) 0.0321(8) Uani 1 1 d . . . . .
C7 C 0.6667 0.45727(18) 0.5833 0.0236(9) Uani 1 2 d S T P . .
C8 C 0.7952(5) 0.6948(3) 0.54212(18) 0.138(3) Uani 1 1 d . U . . .
C9 C 0.760(3) 0.7045(8) 0.5838(4) 0.204(10) Uani 0.49(3) 1 d . U P A 2
H9A H 0.7114 0.6760 0.5829 0.307 Uiso 0.49(3) 1 calc R U P A 2
H9B H 0.7714 0.7510 0.5864 0.307 Uiso 0.49(3) 1 calc R U P A 2
H9C H 0.7776 0.6917 0.6049 0.307 Uiso 0.49(3) 1 calc R U P A 2
C10 C 0.8736(5) 0.7266(4) 0.5294(3) 0.187(5) Uani 1 1 d . U . B 2
H10A H 0.8968 0.7133 0.5470 0.280 Uiso 1 1 calc R U . B 2
H10B H 0.8951 0.7753 0.5288 0.280 Uiso 1 1 calc R U . B 2
H10C H 0.8754 0.7102 0.5047 0.280 Uiso 1 1 calc R U . B 2
C11 C 0.7653(6) 0.7263(3) 0.5181(2) 0.147(4) Uani 1 1 d . U . C 1
H11A H 0.7730 0.7208 0.4920 0.220 Uiso 1 1 calc R U . C 1
H11B H 0.7862 0.7738 0.5239 0.220 Uiso 1 1 calc R U . C 1
H11C H 0.7174 0.7048 0.5228 0.220 Uiso 1 1 calc R U . C 1
C12 C 0.7329(2) 0.5111(2) 0.44824(11) 0.0471(10) Uani 1 1 d . . . . .
C13 C 0.6623(3) 0.4720(2) 0.43366(10) 0.0559(12) Uani 1 1 d . . . . .
H13A H 0.6358 0.4340 0.4499 0.084 Uiso 1 1 calc R U . . .
H13B H 0.6628 0.4560 0.4087 0.084 Uiso 1 1 calc R U . . .
H13C H 0.6426 0.5008 0.4329 0.084 Uiso 1 1 calc R U . . .
C14 C 0.7667(4) 0.4684(4) 0.44525(15) 0.086(2) Uani 1 1 d . . . . .
H14A H 0.8098 0.4910 0.4579 0.128 Uiso 1 1 calc R U . . .
H14B H 0.7735 0.4621 0.4191 0.128 Uiso 1 1 calc R U . . .
H14C H 0.7382 0.4249 0.4568 0.128 Uiso 1 1 calc R U . . .
C15 C 0.7732(3) 0.5710(3) 0.42275(14) 0.0688(15) Uani 1 1 d . . . . .
H15A H 0.7531 0.5994 0.4226 0.103 Uiso 1 1 calc R U . . .
H15B H 0.7730 0.5552 0.3976 0.103 Uiso 1 1 calc R U . . .
H15C H 0.8191 0.5966 0.4317 0.103 Uiso 1 1 calc R U . . .
C16 C 0.637(4) 0.373(4) 0.3338(7) 0.37(3) Uani 1 1 d . . . . .
H16 H 0.6165 0.4000 0.3349 0.442 Uiso 1 1 calc R U . . .
C9A C 0.8141(12) 0.7114(7) 0.5795(5) 0.093(7) Uani 0.51(3) 1 d . U P A 1
H9AA H 0.7742 0.6967 0.5948 0.139 Uiso 0.51(3) 1 calc R U P A 1
H9AB H 0.8428 0.7597 0.5818 0.139 Uiso 0.51(3) 1 calc R U P A 1
H9AC H 0.8382 0.6892 0.5879 0.139 Uiso 0.51(3) 1 calc R U P A 1

loop_
_atom_site_aniso_label
_atom_site_aniso_U_11
_atom_site_aniso_U_22
_atom_site_aniso_U_33
_atom_site_aniso_U_23
_atom_site_aniso_U_13
_atom_site_aniso_U_12
Y1 0.0209(2) 0.0209(2) 0.0158(3) 0.000 0.000 0.01047(11)
O1 0.0379(13) 0.0271(12) 0.0214(10) 0.0042(9) 0.0041(9) 0.0179(10)
O2 0.0280(15) 0.0232(11) 0.0190(13) 0.0000(6) -0.0001(12) 0.0140(8)
C1 0.0276(16) 0.0269(16) 0.0297(16) 0.0052(13) -0.0015(13) 0.0139(14)
C2 0.0358(19) 0.037(2) 0.0376(19) 0.0162(16) -0.0029(15) 0.0123(16)
C3 0.064(3) 0.032(2) 0.051(2) 0.0180(18) -0.022(2) 0.002(2)
C4 0.122(5) 0.028(2) 0.048(3) 0.0013(19) -0.043(3) 0.013(3)
C5 0.101(4) 0.0244(19) 0.039(2) -0.0064(16) -0.030(2) 0.020(2)
C6 0.0410(19) 0.0239(16) 0.0281(16) 0.0020(13) -0.0081(14) 0.0138(15)
C7 0.027(2) 0.0219(15) 0.024(2) -0.0028(9) -0.0056(17) 0.0134(11)
C8 0.243(8) 0.024(2) 0.075(3) 0.008(2) -0.069(5) 0.011(4)
C9 0.46(3) 0.026(7) 0.050(6) -0.010(5) -0.050(12) 0.065(16)
C10 0.186(7) 0.055(4) 0.186(9) 0.029(5) -0.120(6) -0.041(5)
C11 0.280(12) 0.038(3) 0.094(5) -0.009(3) -0.066(6) 0.058(5)
C12 0.059(3) 0.052(2) 0.040(2) 0.0252(19) 0.0198(19) 0.034(2)
C13 0.087(3) 0.054(3) 0.0254(18) 0.0006(17) -0.005(2) 0.033(3)
C14 0.121(5) 0.123(5) 0.064(3) 0.055(3) 0.058(3) 0.099(5)
C15 0.079(3) 0.072(4) 0.048(3) 0.037(3) 0.024(3) 0.032(3)
C16 0.45(4) 0.76(10) 0.033(3) -0.063(18) -0.026(9) 0.41(5)
C9A 0.139(16) 0.029(5) 0.084(6) -0.029(5) -0.048(9) 0.023(7)

loop_
_atom_type_symbol
_atom_type_description
_atom_type_scat_dispersion_real
_atom_type_scat_dispersion_imag
_atom_type_scat_source
C C 0.0181 0.0091 'International Tables Vol C Tables 4.2.6.8 and 6.1.1.4'
H H 0.0000 0.0000 'International Tables Vol C Tables 4.2.6.8 and 6.1.1.4'
O O 0.0492 0.0322 'International Tables Vol C Tables 4.2.6.8 and 6.1.1.4'
Y Y -0.2670 2.0244 'International Tables Vol C Tables 4.2.6.8 and 6.1.1.4'

loop_
_geom_angle_atom_site_label_1
_geom_angle_atom_site_label_2
_geom_angle_atom_site_label_3
_geom_angle
_geom_angle_site_symmetry_1
_geom_angle_site_symmetry_3
O1 Y1 O1 102.37(7) 3_665 2_655
O1 Y1 O1 102.37(7) 3_665 .
O1 Y1 O1 102.38(7) 2_655 .
O1 Y1 O2 74.20(8) 3_665 3_665
O1 Y1 O2 131.24(6) 2_655 3_665
O1 Y1 O2 126.14(6) . 3_665
O1 Y1 O2 126.14(6) 3_665 2_655
O1 Y1 O2 74.20(8) 2_655 2_655
O1 Y1 O2 131.24(6) . 2_655
O2 Y1 O2 70.45(8) 3_665 2_655
O1 Y1 O2 131.24(6) 3_665 .
O1 Y1 O2 126.15(6) 2_655 .
O1 Y1 O2 74.20(8) . .
O2 Y1 O2 70.45(8) 3_665 .
O2 Y1 O2 70.45(8) 2_655 .
O1 Y1 Y1 115.88(6) 3_665 16_545
O1 Y1 Y1 115.88(6) 2_655 16_545
O1 Y1 Y1 115.88(6) . 16_545
O2 Y1 Y1 41.76(5) 3_665 16_545
O2 Y1 Y1 41.76(5) 2_655 16_545
O2 Y1 Y1 41.76(5) . 16_545
C1 O1 Y1 136.3(2) . .
C7 O2 Y1 131.76(5) . 16_545
C7 O2 Y1 131.76(5) . .
Y1 O2 Y1 96.48(11) 16_545 .
O1 C1 C6 120.6(3) . .
O1 C1 C2 120.5(3) . .
C6 C1 C2 118.9(3) . .
C3 C2 C1 117.7(4) . .
C3 C2 C12 121.1(3) . .
C1 C2 C12 121.2(3) . .
C2 C3 C4 124.9(4) . .
C2 C3 H3 117.5 . .
C4 C3 H3 117.5 . .
C5 C4 C3 117.2(4) . .
C5 C4 C8 122.0(5) . .
C3 C4 C8 120.8(5) . .
C4 C5 C6 121.6(4) . .
C4 C5 H5 119.2 . .
C6 C5 H5 119.2 . .
C5 C6 C1 119.7(3) . .
C5 C6 C7 118.0(3) . .
C1 C6 C7 122.3(3) . .
O2 C7 C6 119.3(2) . .
O2 C7 C6 119.3(2) . 18_655
C6 C7 C6 121.3(4) . 18_655
C9A C8 C11 125.0(11) . .
C9A C8 C4 114.2(8) . .
C11 C8 C4 109.4(5) . .
C4 C8 C10 106.4(8) . .
C4 C8 C9 107.3(9) . .
C10 C8 C9 130.8(17) . .
C8 C9 H9A 109.5 . .
C8 C9 H9B 109.5 . .
H9A C9 H9B 109.5 . .
C8 C9 H9C 109.5 . .
H9A C9 H9C 109.5 . .
H9B C9 H9C 109.5 . .
C8 C10 H10A 109.5 . .
C8 C10 H10B 109.5 . .
H10A C10 H10B 109.5 . .
C8 C10 H10C 109.5 . .
H10A C10 H10C 109.5 . .
H10B C10 H10C 109.5 . .
C8 C11 H11A 109.5 . .
C8 C11 H11B 109.5 . .
H11A C11 H11B 109.5 . .
C8 C11 H11C 109.5 . .
H11A C11 H11C 109.5 . .
H11B C11 H11C 109.5 . .
C13 C12 C2 110.0(3) . .
C13 C12 C15 108.6(4) . .
C2 C12 C15 112.9(4) . .
C13 C12 C14 109.5(5) . .
C2 C12 C14 110.4(4) . .
C15 C12 C14 105.4(4) . .
C12 C13 H13A 109.5 . .
C12 C13 H13B 109.5 . .
H13A C13 H13B 109.5 . .
C12 C13 H13C 109.5 . .
H13A C13 H13C 109.5 . .
H13B C13 H13C 109.5 . .
C12 C14 H14A 109.5 . .
C12 C14 H14B 109.5 . .
H14A C14 H14B 109.5 . .
C12 C14 H14C 109.5 . .
H14A C14 H14C 109.5 . .
H14B C14 H14C 109.5 . .
C12 C15 H15A 109.5 . .
C12 C15 H15B 109.5 . .
H15A C15 H15B 109.5 . .
C12 C15 H15C 109.5 . .
H15A C15 H15C 109.5 . .
H15B C15 H15C 109.5 . .
C16 C16 C16 119.94(18) 33_545 32
C16 C16 H16 120.0 33_545 .
C16 C16 H16 120.0 32 .
C8 C9A H9AA 109.5 . .
C8 C9A H9AB 109.5 . .
H9AA C9A H9AB 109.5 . .
C8 C9A H9AC 109.5 . .
H9AA C9A H9AC 109.5 . .
H9AB C9A H9AC 109.5 . .

loop_
_geom_bond_atom_site_label_1
_geom_bond_atom_site_label_2
_geom_bond_distance
_geom_bond_site_symmetry_2
Y1 O1 2.127(2) 3_665
Y1 O1 2.127(2) 2_655
Y1 O1 2.127(2) .
Y1 O2 2.366(2) 3_665
Y1 O2 2.365(2) 2_655
Y1 O2 2.366(2) .
Y1 Y1 3.5290(10) 16_545
O1 C1 1.314(4) .
O2 C7 1.300(5) .
O2 Y1 2.365(2) 16_545
C1 C6 1.417(5) .
C1 C2 1.426(5) .
C2 C3 1.378(6) .
C2 C12 1.527(6) .
C3 C4 1.385(7) .
C3 H3 0.9500 .
C4 C5 1.379(7) .
C4 C8 1.535(7) .
C5 C6 1.412(5) .
C5 H5 0.9500 .
C6 C7 1.454(4) .
C7 C6 1.454(4) 18_655
C8 C9A 1.415(16) .
C8 C11 1.508(11) .
C8 C10 1.651(17) .
C8 C9 1.78(4) .
C9 H9A 0.9800 .
C9 H9B 0.9800 .
C9 H9C 0.9800 .
C10 H10A 0.9800 .
C10 H10B 0.9800 .
C10 H10C 0.9800 .
C11 H11A 0.9800 .
C11 H11B 0.9800 .
C11 H11C 0.9800 .
C12 C13 1.517(7) .
C12 C15 1.534(6) .
C12 C14 1.545(6) .
C13 H13A 0.9800 .
C13 H13B 0.9800 .
C13 H13C 0.9800 .
C14 H14A 0.9800 .
C14 H14B 0.9800 .
C14 H14C 0.9800 .
C15 H15A 0.9800 .
C15 H15B 0.9800 .
C15 H15C 0.9800 .
C16 C16 1.406(10) 33_545
C16 C16 1.406(10) 32
C16 H16 0.9500 .
C9A H9AA 0.9800 .
C9A H9AB 0.9800 .
C9A H9AC 0.9800 .
